data_7007559
loop_
_publ_author_name
'Albrecht, Markus'
'Baumert, Miriam'
'Klankermayer, J\"urgen'
'Kogej, Michael'
'Schalley, Christoph A.'
'Fr\"ohlich, Roland'

_publ_section_title
;
 Dicatechol cis-dioxomolybdenum(VI): a building block for a lithium
 cation templated monomer-dimer equilibrium.
;
_journal_issue 36
_journal_name_full 'Dalton transactions (Cambridge, England : 2003)'
_journal_page_first 4395
_journal_page_last 4400
_journal_paper_doi 10.1039/b607295j
_journal_year 2006
_chemical_formula_sum 'C58 H74 Li4 Mo4 N6 O32'
_chemical_formula_weight 1778.75
_chemical_name_systematic
;
?
;
_space_group_IT_number 2
_symmetry_cell_setting triclinic
_symmetry_space_group_name_Hall '-P 1'
_symmetry_space_group_name_H-M 'P -1'
_atom_sites_solution_hydrogens geom
_atom_sites_solution_primary direct
_atom_sites_solution_secondary difmap
_audit_creation_method SHELXL-97
_cell_angle_alpha 85.79(1)
_cell_angle_beta 73.76(1)
_cell_angle_gamma 75.38(1)
_cell_formula_units_Z 1
_cell_length_a 9.366(1)
_cell_length_b 12.826(1)
_cell_length_c 16.219(1)
_cell_measurement_reflns_used 3172
_cell_measurement_temperature 198(2)
_cell_measurement_theta_max 27.88
_cell_measurement_theta_min 0.41
_cell_volume 1810.0(3)
_computing_cell_refinement 'CollecT (Nonius B.V., 1998)'
_computing_data_collection 'Collect (Nonius B.V., 1998)'
_computing_data_reduction 'Denzo-SMN (Otwinowski & Minor, 1997)'
_computing_molecular_graphics 'SCHAKAL (Keller, 1997)'
_computing_publication_material 'SHELXL-97 (Sheldrick, 1997)'
_computing_structure_refinement 'SHELXL-97 (Sheldrick, 1997)'
_computing_structure_solution 'SHELXS-97 (Sheldrick, 1990)'
_diffrn_ambient_temperature 198(2)
_diffrn_measured_fraction_theta_full 0.937
_diffrn_measured_fraction_theta_max 0.937
_diffrn_measurement_device_type 'Nonius KappaCCD'
_diffrn_measurement_method '\w and \f scans'
_diffrn_radiation_monochromator graphite
_diffrn_radiation_source 'rotating anode Nonius FR591'
_diffrn_radiation_type MoK\a
_diffrn_radiation_wavelength 0.71073
_diffrn_reflns_av_R_equivalents 0.0335
_diffrn_reflns_av_sigmaI/netI 0.0366
_diffrn_reflns_limit_h_max 12
_diffrn_reflns_limit_h_min -12
_diffrn_reflns_limit_k_max 13
_diffrn_reflns_limit_k_min -16
_diffrn_reflns_limit_l_max 20
_diffrn_reflns_limit_l_min -21
_diffrn_reflns_number 12594
_diffrn_reflns_theta_full 27.88
_diffrn_reflns_theta_max 27.88
_diffrn_reflns_theta_min 2.10
_exptl_absorpt_coefficient_mu 0.767
_exptl_absorpt_correction_T_max 0.8026
_exptl_absorpt_correction_T_min 0.6562
_exptl_absorpt_correction_type empirical
_exptl_absorpt_process_details 'SORTAV (Blessing, 1995 & 1997)'
_exptl_crystal_colour yellow
_exptl_crystal_density_diffrn 1.632
_exptl_crystal_density_method 'not measured'
_exptl_crystal_description block
_exptl_crystal_F_000 900
_exptl_crystal_size_max 0.60
_exptl_crystal_size_mid 0.45
_exptl_crystal_size_min 0.30
_refine_diff_density_max 1.298
_refine_diff_density_min -1.158
_refine_diff_density_rms 0.082
_refine_ls_extinction_method none
_refine_ls_goodness_of_fit_ref 1.033
_refine_ls_hydrogen_treatment riding
_refine_ls_matrix_type full
_refine_ls_number_parameters 475
_refine_ls_number_reflns 8101
_refine_ls_number_restraints 0
_refine_ls_restrained_S_all 1.033
_refine_ls_R_factor_all 0.0381
_refine_ls_R_factor_gt 0.0330
_refine_ls_shift/su_max 0.002
_refine_ls_shift/su_mean 0.000
_refine_ls_structure_factor_coef Fsqd
_refine_ls_weighting_details 'calc w=1/[\s^2^(Fo^2^)+(0.0348P)^2^+2.8223P] where P=(Fo^2^+2Fc^2^)/3'
_refine_ls_weighting_scheme calc
_refine_ls_wR_factor_gt 0.0842
_refine_ls_wR_factor_ref 0.0878
_reflns_number_gt 7229
_reflns_number_total 8101
_reflns_threshold_expression >2sigma(I)
_cod_data_source_file b607295j.txt
_cod_data_source_block fro3585
_cod_original_sg_symbol_H-M P-1
_cod_database_code 7007559

loop_
_symmetry_equiv_pos_as_xyz
'x, y, z'
'-x, -y, -z'

loop_
_atom_site_label
_atom_site_type_symbol
_atom_site_fract_x
_atom_site_fract_y
_atom_site_fract_z
_atom_site_U_iso_or_equiv
_atom_site_adp_type
_atom_site_occupancy
_atom_site_symmetry_multiplicity
_atom_site_calc_flag
_atom_site_refinement_flags
_atom_site_disorder_assembly
_atom_site_disorder_group
Mo1 Mo 0.80757(2) 1.753692(16) 0.384136(13) 0.01975(6) Uani 1 1 d . . .
Mo2 Mo 0.88377(2) 1.472623(16) 0.353258(13) 0.02009(6) Uani 1 1 d . . .
O1 O 0.77625(19) 1.61792(13) 0.36076(11) 0.0215(3) Uani 1 1 d . . .
O11 O 0.8907(2) 1.75528(14) 0.24758(11) 0.0226(3) Uani 1 1 d . . .
O12 O 0.9312(2) 1.86388(14) 0.35961(11) 0.0264(4) Uani 1 1 d . . .
C11 C 0.9692(3) 1.8283(2) 0.21509(16) 0.0227(5) Uani 1 1 d . . .
C12 C 0.9913(3) 1.8899(2) 0.27733(17) 0.0258(5) Uani 1 1 d . . .
C13 C 1.0724(4) 1.9683(2) 0.2530(2) 0.0357(6) Uani 1 1 d . . .
H13 H 1.0881 2.0088 0.2950 0.043 Uiso 1 1 calc R . .
C14 C 1.1313(4) 1.9874(3) 0.1654(2) 0.0423(7) Uani 1 1 d . . .
H14 H 1.1865 2.0417 0.1481 0.051 Uiso 1 1 calc R . .
C15 C 1.1105(4) 1.9286(3) 0.1039(2) 0.0385(7) Uani 1 1 d . . .
H15 H 1.1502 1.9435 0.0449 0.046 Uiso 1 1 calc R . .
C16 C 1.0310(3) 1.8467(2) 0.12750(17) 0.0279(5) Uani 1 1 d . . .
C17 C 1.0177(3) 1.7777(2) 0.06279(17) 0.0279(5) Uani 1 1 d . . .
O18 O 0.9599(2) 1.70117(16) 0.07797(12) 0.0317(4) Uani 1 1 d . . .
O19 O 1.0793(3) 1.8060(2) -0.01747(13) 0.0453(6) Uani 1 1 d . . .
C20 C 1.0712(5) 1.7418(3) -0.0853(2) 0.0510(9) Uani 1 1 d . . .
H20A H 0.9694 1.7673 -0.0966 0.061 Uiso 1 1 calc R . .
H20B H 1.0831 1.6656 -0.0666 0.061 Uiso 1 1 calc R . .
C21 C 1.1901(5) 1.7493(4) -0.1635(2) 0.0605(11) Uani 1 1 d . . .
H21 H 1.1948 1.7092 -0.2116 0.073 Uiso 1 1 calc R . .
C22 C 1.2864(9) 1.8037(7) -0.1733(4) 0.140(4) Uani 1 1 d . . .
H22A H 1.2861 1.8451 -0.1271 0.167 Uiso 1 1 calc R . .
H22B H 1.3604 1.8038 -0.2271 0.167 Uiso 1 1 calc R . .
O31 O 1.0790(2) 1.34920(14) 0.31238(11) 0.0232(4) Uani 1 1 d . . .
O32 O 0.9768(2) 1.50582(14) 0.22459(11) 0.0245(4) Uani 1 1 d . . .
C31 C 1.1493(3) 1.3416(2) 0.22821(15) 0.0211(5) Uani 1 1 d . . .
C32 C 1.0926(3) 1.42936(19) 0.17890(16) 0.0218(5) Uani 1 1 d . . .
C33 C 1.1544(3) 1.4321(2) 0.09104(17) 0.0295(6) Uani 1 1 d . . .
H33 H 1.1162 1.4913 0.0580 0.035 Uiso 1 1 calc R . .
C34 C 1.2741(4) 1.3463(2) 0.05157(17) 0.0341(6) Uani 1 1 d . . .
H34 H 1.3166 1.3471 -0.0089 0.041 Uiso 1 1 calc R . .
C35 C 1.3312(3) 1.2609(2) 0.09907(17) 0.0311(6) Uani 1 1 d . . .
H35 H 1.4133 1.2038 0.0710 0.037 Uiso 1 1 calc R . .
C36 C 1.2700(3) 1.2568(2) 0.18857(16) 0.0235(5) Uani 1 1 d . . .
C37 C 1.3291(3) 1.1646(2) 0.23978(16) 0.0253(5) Uani 1 1 d . . .
O38 O 1.2922(2) 1.15685(16) 0.31763(12) 0.0341(5) Uani 1 1 d . . .
O39 O 1.4317(2) 1.08616(15) 0.18983(12) 0.0314(4) Uani 1 1 d . . .
C40 C 1.4987(4) 0.9912(2) 0.2322(2) 0.0365(7) Uani 1 1 d . . .
H40A H 1.4176 0.9570 0.2670 0.044 Uiso 1 1 calc R . .
H40B H 1.5528 1.0109 0.2709 0.044 Uiso 1 1 calc R . .
C41 C 1.6083(4) 0.9153(2) 0.1651(2) 0.0395(7) Uani 1 1 d . . .
H41 H 1.6672 0.8516 0.1846 0.047 Uiso 1 1 calc R . .
C42 C 1.6315(5) 0.9275(3) 0.0826(2) 0.0566(10) Uani 1 1 d . . .
H42A H 1.5755 0.9898 0.0599 0.068 Uiso 1 1 calc R . .
H42B H 1.7046 0.8741 0.0448 0.068 Uiso 1 1 calc R . .
O111 O 0.6316(2) 1.83309(16) 0.38515(13) 0.0320(4) Uani 1 1 d . . .
O112 O 0.8091(2) 1.74504(15) 0.49047(11) 0.0275(4) Uani 1 1 d . . .
O211 O 0.7468(2) 1.40940(16) 0.34922(14) 0.0344(4) Uani 1 1 d . . .
O212 O 0.9149(2) 1.44415(16) 0.45150(12) 0.0319(4) Uani 1 1 d . . .
O101 O 1.0558(2) 1.63014(16) 0.35885(12) 0.0274(4) Uani 1 1 d . . .
C102 C 1.1595(3) 1.6561(2) 0.38186(16) 0.0264(5) Uani 1 1 d . . .
H102 H 1.1403 1.7280 0.4006 0.032 Uiso 1 1 calc R . .
N103 N 1.2927(2) 1.59104(19) 0.38190(14) 0.0278(5) Uani 1 1 d . . .
C104 C 1.4015(3) 1.6272(3) 0.4155(2) 0.0403(7) Uani 1 1 d . . .
H10A H 1.3691 1.7056 0.4230 0.060 Uiso 1 1 calc R . .
H10B H 1.5037 1.6078 0.3751 0.060 Uiso 1 1 calc R . .
H10C H 1.4047 1.5924 0.4711 0.060 Uiso 1 1 calc R . .
C105 C 1.3256(4) 1.4765(3) 0.3655(2) 0.0437(8) Uani 1 1 d . . .
H10D H 1.3011 1.4380 0.4201 0.066 Uiso 1 1 calc R . .
H10E H 1.4345 1.4502 0.3360 0.066 Uiso 1 1 calc R . .
H10F H 1.2634 1.4641 0.3294 0.066 Uiso 1 1 calc R . .
Li1 Li 0.8648(5) 1.6416(4) 0.1882(3) 0.0278(9) Uani 1 1 d . . .
Li2 Li 1.1189(5) 1.2471(4) 0.4073(3) 0.0256(9) Uani 1 1 d . . .
O201 O 0.6773(3) 1.6192(2) 0.18302(16) 0.0541(7) Uani 1 1 d . . .
C202 C 0.5508(7) 1.6398(7) 0.1813(3) 0.119(3) Uani 1 1 d . . .
H202 H 0.5000 1.7095 0.2046 0.143 Uiso 1 1 calc R . .
N203 N 0.4614(3) 1.6003(3) 0.15882(19) 0.0476(7) Uani 1 1 d . . .
C204 C 0.3145(6) 1.6361(7) 0.1515(4) 0.120(3) Uani 1 1 d . . .
H20C H 0.2703 1.7088 0.1755 0.180 Uiso 1 1 calc R . .
H20D H 0.2524 1.5873 0.1829 0.180 Uiso 1 1 calc R . .
H20E H 0.3159 1.6376 0.0907 0.180 Uiso 1 1 calc R . .
C205 C 0.5297(8) 1.4850(5) 0.1285(5) 0.109(2) Uani 1 1 d . . .
H20F H 0.5676 1.4838 0.0657 0.164 Uiso 1 1 calc R . .
H20G H 0.4510 1.4438 0.1467 0.164 Uiso 1 1 calc R . .
H20H H 0.6148 1.4526 0.1535 0.164 Uiso 1 1 calc R . .
O301 O 0.9575(3) 1.17492(18) 0.44196(15) 0.0406(5) Uani 1 1 d . . .
C302 C 0.8472(4) 1.1692(2) 0.41675(19) 0.0337(6) Uani 1 1 d . . .
H302 H 0.8333 1.2088 0.3666 0.040 Uiso 1 1 calc R . .
N303 N 0.7469(3) 1.11230(19) 0.45414(15) 0.0311(5) Uani 1 1 d . . .
C304 C 0.6206(4) 1.1077(3) 0.4196(2) 0.0503(9) Uani 1 1 d . . .
H30A H 0.6187 1.1575 0.3709 0.075 Uiso 1 1 calc R . .
H30B H 0.5236 1.1282 0.4643 0.075 Uiso 1 1 calc R . .
H30C H 0.6347 1.0342 0.4003 0.075 Uiso 1 1 calc R . .
C305 C 0.7628(4) 1.0460(3) 0.5286(2) 0.0429(7) Uani 1 1 d . . .
H30D H 0.7994 0.9700 0.5116 0.064 Uiso 1 1 calc R . .
H30E H 0.6631 1.0568 0.5716 0.064 Uiso 1 1 calc R . .
H30F H 0.8365 1.0661 0.5531 0.064 Uiso 1 1 calc R . .

loop_
_atom_site_aniso_label
_atom_site_aniso_U_11
_atom_site_aniso_U_22
_atom_site_aniso_U_33
_atom_site_aniso_U_23
_atom_site_aniso_U_13
_atom_site_aniso_U_12
Mo1 0.02005(11) 0.01802(10) 0.01927(11) -0.00313(8) -0.00480(8) -0.00091(8)
Mo2 0.02077(11) 0.01878(11) 0.01776(11) -0.00098(8) -0.00283(8) -0.00190(8)
O1 0.0194(8) 0.0199(8) 0.0238(8) -0.0025(7) -0.0047(7) -0.0027(6)
O11 0.0257(9) 0.0222(8) 0.0215(8) 0.0000(7) -0.0075(7) -0.0077(7)
O12 0.0331(10) 0.0231(9) 0.0243(9) -0.0040(7) -0.0071(8) -0.0085(7)
C11 0.0228(11) 0.0204(11) 0.0260(12) 0.0011(10) -0.0089(10) -0.0047(9)
C12 0.0293(13) 0.0214(12) 0.0277(13) -0.0010(10) -0.0095(10) -0.0058(10)
C13 0.0441(17) 0.0310(14) 0.0383(16) -0.0028(12) -0.0135(13) -0.0169(13)
C14 0.0518(19) 0.0406(17) 0.0428(17) 0.0054(14) -0.0109(15) -0.0295(15)
C15 0.0449(17) 0.0417(17) 0.0326(15) 0.0076(13) -0.0076(13) -0.0222(14)
C16 0.0306(13) 0.0289(13) 0.0260(13) 0.0028(11) -0.0087(11) -0.0099(11)
C17 0.0293(13) 0.0310(14) 0.0226(12) 0.0028(10) -0.0065(10) -0.0069(11)
O18 0.0433(12) 0.0303(10) 0.0244(9) 0.0013(8) -0.0106(8) -0.0130(9)
O19 0.0640(15) 0.0558(14) 0.0223(10) 0.0010(9) -0.0054(10) -0.0330(12)
C20 0.066(2) 0.065(2) 0.0268(15) -0.0060(15) -0.0081(15) -0.028(2)
C21 0.066(3) 0.089(3) 0.0318(17) -0.0060(18) -0.0078(17) -0.034(2)
C22 0.157(7) 0.244(10) 0.050(3) -0.029(4) 0.013(3) -0.146(7)
O31 0.0259(9) 0.0212(8) 0.0167(8) -0.0021(7) -0.0026(7) 0.0021(7)
O32 0.0278(9) 0.0205(8) 0.0200(8) -0.0015(7) -0.0046(7) 0.0017(7)
C31 0.0240(11) 0.0224(11) 0.0165(11) -0.0023(9) -0.0043(9) -0.0056(9)
C32 0.0241(12) 0.0191(11) 0.0200(11) -0.0036(9) -0.0038(9) -0.0026(9)
C33 0.0385(15) 0.0268(13) 0.0199(12) 0.0011(10) -0.0067(11) -0.0038(11)
C34 0.0425(16) 0.0329(14) 0.0180(12) -0.0029(11) 0.0000(11) -0.0015(12)
C35 0.0353(14) 0.0289(13) 0.0210(12) -0.0059(10) 0.0005(11) -0.0003(11)
C36 0.0253(12) 0.0216(11) 0.0210(12) -0.0043(9) -0.0042(9) -0.0022(9)
C37 0.0260(12) 0.0236(12) 0.0242(12) -0.0054(10) -0.0056(10) -0.0022(10)
O38 0.0406(11) 0.0303(10) 0.0224(9) -0.0020(8) -0.0058(8) 0.0052(8)
O39 0.0361(11) 0.0237(9) 0.0259(9) -0.0050(8) -0.0064(8) 0.0069(8)
C40 0.0433(17) 0.0269(14) 0.0331(15) -0.0017(12) -0.0133(13) 0.0062(12)
C41 0.0360(16) 0.0289(14) 0.0516(19) -0.0095(13) -0.0189(14) 0.0063(12)
C42 0.058(2) 0.048(2) 0.051(2) -0.0213(17) -0.0195(18) 0.0200(17)
O111 0.0278(10) 0.0273(10) 0.0357(10) -0.0026(8) -0.0089(8) 0.0038(8)
O112 0.0325(10) 0.0277(9) 0.0212(9) -0.0033(7) -0.0062(7) -0.0056(8)
O211 0.0321(10) 0.0264(10) 0.0445(12) -0.0019(9) -0.0082(9) -0.0086(8)
O212 0.0350(11) 0.0349(10) 0.0185(9) 0.0010(8) -0.0031(8) -0.0004(8)
O101 0.0208(9) 0.0349(10) 0.0257(9) -0.0026(8) -0.0083(7) -0.0023(7)
C102 0.0231(12) 0.0345(14) 0.0199(11) -0.0017(10) -0.0035(10) -0.0058(10)
N103 0.0188(10) 0.0365(12) 0.0263(11) -0.0030(9) -0.0046(8) -0.0045(9)
C104 0.0254(14) 0.0540(19) 0.0454(17) -0.0047(15) -0.0149(13) -0.0095(13)
C105 0.0325(16) 0.0370(16) 0.058(2) -0.0088(15) -0.0134(14) 0.0010(13)
Li1 0.030(2) 0.028(2) 0.031(2) -0.0003(18) -0.0158(19) -0.0066(18)
Li2 0.029(2) 0.029(2) 0.0197(19) 0.0051(17) -0.0090(17) -0.0074(18)
O201 0.0368(13) 0.089(2) 0.0487(14) 0.0131(13) -0.0240(11) -0.0275(13)
C202 0.107(4) 0.266(9) 0.033(2) 0.037(3) -0.025(2) -0.136(6)
N203 0.0366(15) 0.070(2) 0.0429(15) 0.0055(14) -0.0122(12) -0.0243(14)
C204 0.049(3) 0.240(9) 0.078(4) 0.009(5) -0.024(3) -0.044(4)
C205 0.095(5) 0.080(4) 0.134(6) -0.034(4) 0.006(4) -0.022(3)
O301 0.0435(12) 0.0404(12) 0.0432(12) 0.0055(10) -0.0152(10) -0.0175(10)
C302 0.0467(17) 0.0254(13) 0.0285(14) 0.0024(11) -0.0105(12) -0.0082(12)
N303 0.0366(13) 0.0269(11) 0.0294(12) -0.0006(9) -0.0088(10) -0.0068(10)
C304 0.053(2) 0.057(2) 0.050(2) -0.0009(17) -0.0217(17) -0.0230(18)
C305 0.0485(19) 0.0410(17) 0.0362(16) 0.0118(14) -0.0078(14) -0.0129(15)

loop_
_atom_type_symbol
_atom_type_description
_atom_type_scat_dispersion_real
_atom_type_scat_dispersion_imag
_atom_type_scat_source
C C 0.0033 0.0016 'International Tables Vol C Tables 4.2.6.8 and 6.1.1.4'
H H 0.0000 0.0000 'International Tables Vol C Tables 4.2.6.8 and 6.1.1.4'
Li Li -0.0003 0.0001 'International Tables Vol C Tables 4.2.6.8 and 6.1.1.4'
N N 0.0061 0.0033 'International Tables Vol C Tables 4.2.6.8 and 6.1.1.4'
O O 0.0106 0.0060 'International Tables Vol C Tables 4.2.6.8 and 6.1.1.4'
Mo Mo -1.6832 0.6857 'International Tables Vol C Tables 4.2.6.8 and 6.1.1.4'

loop_
_geom_angle_atom_site_label_1
_geom_angle_atom_site_label_2
_geom_angle_atom_site_label_3
_geom_angle
_geom_angle_site_symmetry_1
_geom_angle_site_symmetry_3
_geom_angle_publ_flag
O111 Mo1 O112 104.30(9) . . ?
O111 Mo1 O1 98.89(9) . . ?
O112 Mo1 O1 104.41(8) . . ?
O111 Mo1 O12 100.27(9) . . ?
O112 Mo1 O12 91.91(8) . . ?
O1 Mo1 O12 150.83(7) . . ?
O111 Mo1 O11 93.92(8) . . ?
O112 Mo1 O11 159.57(8) . . ?
O1 Mo1 O11 81.37(7) . . ?
O12 Mo1 O11 75.57(7) . . ?
O111 Mo1 O101 169.87(8) . . ?
O112 Mo1 O101 85.12(8) . . ?
O1 Mo1 O101 74.77(7) . . ?
O12 Mo1 O101 82.89(7) . . ?
O11 Mo1 O101 77.46(7) . . ?
O212 Mo2 O211 105.98(11) . . ?
O212 Mo2 O1 104.08(9) . . ?
O211 Mo2 O1 102.06(9) . . ?
O212 Mo2 O31 84.08(8) . . ?
O211 Mo2 O31 100.27(9) . . ?
O1 Mo2 O31 152.94(7) . . ?
O212 Mo2 O32 146.68(9) . . ?
O211 Mo2 O32 102.87(9) . . ?
O1 Mo2 O32 85.61(7) . . ?
O31 Mo2 O32 74.63(7) . . ?
O212 Mo2 Li1 150.13(11) . . ?
O211 Mo2 Li1 99.22(11) . . ?
O1 Mo2 Li1 54.19(10) . . ?
O31 Mo2 Li1 107.16(9) . . ?
O32 Mo2 Li1 32.62(9) . . ?
Mo2 O1 Mo1 137.71(10) . . ?
C11 O11 Li1 127.5(2) . . ?
C11 O11 Mo1 115.66(15) . . ?
Li1 O11 Mo1 116.34(17) . . ?
C12 O12 Mo1 119.15(15) . . ?
O11 C11 C16 126.0(2) . . ?
O11 C11 C12 114.3(2) . . ?
C16 C11 C12 119.7(2) . . ?
O12 C12 C13 124.1(2) . . ?
O12 C12 C11 115.0(2) . . ?
C13 C12 C11 120.8(3) . . ?
C12 C13 C14 119.1(3) . . ?
C15 C14 C13 121.0(3) . . ?
C14 C15 C16 120.8(3) . . ?
C11 C16 C15 118.6(3) . . ?
C11 C16 C17 119.8(2) . . ?
C15 C16 C17 121.5(3) . . ?
O18 C17 O19 121.5(3) . . ?
O18 C17 C16 125.6(2) . . ?
O19 C17 C16 112.9(2) . . ?
C17 O18 Li1 129.8(2) . . ?
C17 O19 C20 116.4(2) . . ?
O19 C20 C21 110.9(3) . . ?
C22 C21 C20 125.8(4) . . ?
C31 O31 Li2 129.2(2) . . ?
C31 O31 Mo2 117.88(15) . . ?
Li2 O31 Mo2 112.44(15) . . ?
C32 O32 Li1 130.3(2) . . ?
C32 O32 Mo2 117.41(15) . . ?
Li1 O32 Mo2 111.99(16) . . ?
O31 C31 C36 125.4(2) . . ?
O31 C31 C32 114.4(2) . . ?
C36 C31 C32 120.2(2) . . ?
O32 C32 C33 125.0(2) . . ?
O32 C32 C31 114.4(2) . . ?
C33 C32 C31 120.6(2) . . ?
C32 C33 C34 118.9(2) . . ?
C35 C34 C33 120.9(2) . . ?
C34 C35 C36 120.9(2) . . ?
C31 C36 C35 118.4(2) . . ?
C31 C36 C37 120.4(2) . . ?
C35 C36 C37 121.2(2) . . ?
O38 C37 O39 122.0(2) . . ?
O38 C37 C36 126.3(2) . . ?
O39 C37 C36 111.7(2) . . ?
C37 O38 Li2 130.9(2) . . ?
C37 O39 C40 117.1(2) . . ?
O39 C40 C41 108.1(2) . . ?
C42 C41 C40 126.4(3) . . ?
Mo1 O112 Li2 158.65(18) . 2_786 ?
C102 O101 Mo1 118.94(17) . . ?
O101 C102 N103 124.8(3) . . ?
C102 N103 C105 121.8(2) . . ?
C102 N103 C104 120.4(2) . . ?
C105 N103 C104 116.6(2) . . ?
O201 Li1 O11 126.0(3) . . ?
O201 Li1 O32 106.2(2) . . ?
O11 Li1 O32 108.6(2) . . ?
O201 Li1 O18 108.2(2) . . ?
O11 Li1 O18 90.6(2) . . ?
O32 Li1 O18 117.6(3) . . ?
O201 Li1 Mo2 93.01(19) . . ?
O11 Li1 Mo2 92.21(17) . . ?
O32 Li1 Mo2 35.39(10) . . ?
O18 Li1 Mo2 151.4(2) . . ?
O301 Li2 O112 106.8(2) . 2_786 ?
O301 Li2 O31 108.0(2) . . ?
O112 Li2 O31 134.6(3) 2_786 . ?
O301 Li2 O38 108.5(2) . . ?
O112 Li2 O38 108.5(2) 2_786 . ?
O31 Li2 O38 87.05(18) . . ?
C202 O201 Li1 158.6(5) . . ?
O201 C202 N203 140.0(9) . . ?
C202 N203 C204 135.6(6) . . ?
C202 N203 C205 113.2(6) . . ?
C204 N203 C205 111.1(5) . . ?
C302 O301 Li2 136.7(2) . . ?
O301 C302 N303 125.0(3) . . ?
C302 N303 C305 121.3(3) . . ?
C302 N303 C304 122.0(3) . . ?
C305 N303 C304 116.6(3) . . ?

loop_
_geom_bond_atom_site_label_1
_geom_bond_atom_site_label_2
_geom_bond_distance
_geom_bond_site_symmetry_2
_geom_bond_publ_flag
Mo1 O111 1.7007(19) . ?
Mo1 O112 1.7238(18) . ?
Mo1 O1 1.9181(17) . ?
Mo1 O12 1.9954(18) . ?
Mo1 O11 2.1328(17) . ?
Mo1 O101 2.4056(18) . ?
Mo2 O212 1.6964(19) . ?
Mo2 O211 1.700(2) . ?
Mo2 O1 1.8760(17) . ?
Mo2 O31 2.0744(17) . ?
Mo2 O32 2.0821(18) . ?
Mo2 Li1 3.334(5) . ?
O11 C11 1.324(3) . ?
O11 Li1 1.904(5) . ?
O12 C12 1.349(3) . ?
C11 C16 1.403(4) . ?
C11 C12 1.416(3) . ?
C12 C13 1.380(4) . ?
C13 C14 1.400(4) . ?
C14 C15 1.376(4) . ?
C15 C16 1.407(4) . ?
C16 C17 1.472(4) . ?
C17 O18 1.214(3) . ?
C17 O19 1.333(3) . ?
O18 Li1 1.956(5) . ?
O19 C20 1.451(4) . ?
C20 C21 1.452(5) . ?
C21 C22 1.243(7) . ?
O31 C31 1.338(3) . ?
O31 Li2 2.002(5) . ?
O32 C32 1.344(3) . ?
O32 Li1 1.938(5) . ?
C31 C36 1.397(3) . ?
C31 C32 1.411(4) . ?
C32 C33 1.382(3) . ?
C33 C34 1.399(4) . ?
C34 C35 1.375(4) . ?
C35 C36 1.406(4) . ?
C36 C37 1.476(4) . ?
C37 O38 1.216(3) . ?
C37 O39 1.337(3) . ?
O38 Li2 2.017(5) . ?
O39 C40 1.443(3) . ?
C40 C41 1.488(4) . ?
C41 C42 1.300(5) . ?
O112 Li2 1.974(5) 2_786 ?
O101 C102 1.256(3) . ?
C102 N103 1.314(3) . ?
N103 C105 1.451(4) . ?
N103 C104 1.462(4) . ?
Li1 O201 1.875(5) . ?
Li2 O301 1.900(5) . ?
Li2 O112 1.974(5) 2_786 ?
O201 C202 1.155(6) . ?
C202 N203 1.226(5) . ?
N203 C204 1.372(6) . ?
N203 C205 1.514(6) . ?
O301 C302 1.232(4) . ?
C302 N303 1.322(4) . ?
N303 C305 1.446(4) . ?
N303 C304 1.458(4) . ?

loop_
_geom_torsion_atom_site_label_1
_geom_torsion_atom_site_label_2
_geom_torsion_atom_site_label_3
_geom_torsion_atom_site_label_4
_geom_torsion
_geom_torsion_site_symmetry_1
_geom_torsion_site_symmetry_2
_geom_torsion_site_symmetry_3
_geom_torsion_site_symmetry_4
_geom_torsion_publ_flag
O212 Mo2 O1 Mo1 58.94(16) . . . . ?
O211 Mo2 O1 Mo1 169.06(14) . . . . ?
O31 Mo2 O1 Mo1 -46.0(2) . . . . ?
O32 Mo2 O1 Mo1 -88.70(14) . . . . ?
Li1 Mo2 O1 Mo1 -98.20(17) . . . . ?
O111 Mo1 O1 Mo2 -174.40(14) . . . . ?
O112 Mo1 O1 Mo2 -67.04(15) . . . . ?
O12 Mo1 O1 Mo2 55.0(2) . . . . ?
O11 Mo1 O1 Mo2 92.95(14) . . . . ?
O101 Mo1 O1 Mo2 13.69(13) . . . . ?
O111 Mo1 O11 C11 95.47(18) . . . . ?
O112 Mo1 O11 C11 -57.8(3) . . . . ?
O1 Mo1 O11 C11 -166.12(17) . . . . ?
O12 Mo1 O11 C11 -4.14(16) . . . . ?
O101 Mo1 O11 C11 -89.91(17) . . . . ?
O111 Mo1 O11 Li1 -91.77(19) . . . . ?
O112 Mo1 O11 Li1 114.9(3) . . . . ?
O1 Mo1 O11 Li1 6.64(18) . . . . ?
O12 Mo1 O11 Li1 168.63(19) . . . . ?
O101 Mo1 O11 Li1 82.85(18) . . . . ?
O111 Mo1 O12 C12 -86.70(19) . . . . ?
O112 Mo1 O12 C12 168.40(19) . . . . ?
O1 Mo1 O12 C12 43.6(3) . . . . ?
O11 Mo1 O12 C12 4.74(17) . . . . ?
O101 Mo1 O12 C12 83.56(18) . . . . ?
Li1 O11 C11 C16 10.2(4) . . . . ?
Mo1 O11 C11 C16 -178.0(2) . . . . ?
Li1 O11 C11 C12 -168.8(2) . . . . ?
Mo1 O11 C11 C12 3.0(3) . . . . ?
Mo1 O12 C12 C13 176.9(2) . . . . ?
Mo1 O12 C12 C11 -4.8(3) . . . . ?
O11 C11 C12 O12 0.9(3) . . . . ?
C16 C11 C12 O12 -178.2(2) . . . . ?
O11 C11 C12 C13 179.3(3) . . . . ?
C16 C11 C12 C13 0.3(4) . . . . ?
O12 C12 C13 C14 179.2(3) . . . . ?
C11 C12 C13 C14 0.9(5) . . . . ?
C12 C13 C14 C15 -0.6(5) . . . . ?
C13 C14 C15 C16 -0.8(5) . . . . ?
O11 C11 C16 C15 179.4(3) . . . . ?
C12 C11 C16 C15 -1.6(4) . . . . ?
O11 C11 C16 C17 -3.3(4) . . . . ?
C12 C11 C16 C17 175.7(2) . . . . ?
C14 C15 C16 C11 1.9(5) . . . . ?
C14 C15 C16 C17 -175.3(3) . . . . ?
C11 C16 C17 O18 -2.2(4) . . . . ?
C15 C16 C17 O18 175.0(3) . . . . ?
C11 C16 C17 O19 178.9(3) . . . . ?
C15 C16 C17 O19 -3.8(4) . . . . ?
O19 C17 O18 Li1 179.1(3) . . . . ?
C16 C17 O18 Li1 0.4(5) . . . . ?
O18 C17 O19 C20 1.0(4) . . . . ?
C16 C17 O19 C20 179.9(3) . . . . ?
C17 O19 C20 C21 -156.7(3) . . . . ?
O19 C20 C21 C22 -0.7(9) . . . . ?
O212 Mo2 O31 C31 -163.88(19) . . . . ?
O211 Mo2 O31 C31 90.90(18) . . . . ?
O1 Mo2 O31 C31 -54.3(3) . . . . ?
O32 Mo2 O31 C31 -9.76(17) . . . . ?
Li1 Mo2 O31 C31 -12.18(19) . . . . ?
O212 Mo2 O31 Li2 22.96(17) . . . . ?
O211 Mo2 O31 Li2 -82.27(18) . . . . ?
O1 Mo2 O31 Li2 132.52(19) . . . . ?
O32 Mo2 O31 Li2 177.07(18) . . . . ?
Li1 Mo2 O31 Li2 174.65(17) . . . . ?
O212 Mo2 O32 C32 61.8(2) . . . . ?
O211 Mo2 O32 C32 -87.73(18) . . . . ?
O1 Mo2 O32 C32 170.89(18) . . . . ?
O31 Mo2 O32 C32 9.56(17) . . . . ?
Li1 Mo2 O32 C32 -174.7(3) . . . . ?
O212 Mo2 O32 Li1 -123.5(2) . . . . ?
O211 Mo2 O32 Li1 87.00(18) . . . . ?
O1 Mo2 O32 Li1 -14.38(17) . . . . ?
O31 Mo2 O32 Li1 -175.71(18) . . . . ?
Li2 O31 C31 C36 0.0(4) . . . . ?
Mo2 O31 C31 C36 -171.8(2) . . . . ?
Li2 O31 C31 C32 -179.5(2) . . . . ?
Mo2 O31 C31 C32 8.6(3) . . . . ?
Li1 O32 C32 C33 -2.2(4) . . . . ?
Mo2 O32 C32 C33 171.4(2) . . . . ?
Li1 O32 C32 C31 178.2(2) . . . . ?
Mo2 O32 C32 C31 -8.2(3) . . . . ?
O31 C31 C32 O32 -0.2(3) . . . . ?
C36 C31 C32 O32 -179.8(2) . . . . ?
O31 C31 C32 C33 -179.9(2) . . . . ?
C36 C31 C32 C33 0.6(4) . . . . ?
O32 C32 C33 C34 -179.5(3) . . . . ?
C31 C32 C33 C34 0.1(4) . . . . ?
C32 C33 C34 C35 -0.7(5) . . . . ?
C33 C34 C35 C36 0.6(5) . . . . ?
O31 C31 C36 C35 179.8(2) . . . . ?
C32 C31 C36 C35 -0.7(4) . . . . ?
O31 C31 C36 C37 0.9(4) . . . . ?
C32 C31 C36 C37 -179.6(2) . . . . ?
C34 C35 C36 C31 0.1(4) . . . . ?
C34 C35 C36 C37 179.0(3) . . . . ?
C31 C36 C37 O38 -6.9(4) . . . . ?
C35 C36 C37 O38 174.2(3) . . . . ?
C31 C36 C37 O39 172.8(2) . . . . ?
C35 C36 C37 O39 -6.1(4) . . . . ?
O39 C37 O38 Li2 -168.1(3) . . . . ?
C36 C37 O38 Li2 11.5(5) . . . . ?
O38 C37 O39 C40 -0.5(4) . . . . ?
C36 C37 O39 C40 179.9(2) . . . . ?
C37 O39 C40 C41 180.0(3) . . . . ?
O39 C40 C41 C42 -5.2(5) . . . . ?
O111 Mo1 O112 Li2 -127.1(5) . . . 2_786 ?
O1 Mo1 O112 Li2 129.6(5) . . . 2_786 ?
O12 Mo1 O112 Li2 -26.0(5) . . . 2_786 ?
O11 Mo1 O112 Li2 25.3(6) . . . 2_786 ?
O101 Mo1 O112 Li2 56.7(5) . . . 2_786 ?
O111 Mo1 O101 C102 143.9(5) . . . . ?
O112 Mo1 O101 C102 -57.50(19) . . . . ?
O1 Mo1 O101 C102 -163.9(2) . . . . ?
O12 Mo1 O101 C102 35.04(19) . . . . ?
O11 Mo1 O101 C102 111.78(19) . . . . ?
Mo1 O101 C102 N103 170.8(2) . . . . ?
O101 C102 N103 C105 -8.4(4) . . . . ?
O101 C102 N103 C104 -175.8(3) . . . . ?
C11 O11 Li1 O201 -122.2(3) . . . . ?
Mo1 O11 Li1 O201 66.0(3) . . . . ?
C11 O11 Li1 O32 110.4(3) . . . . ?
Mo1 O11 Li1 O32 -61.4(3) . . . . ?
C11 O11 Li1 O18 -9.1(3) . . . . ?
Mo1 O11 Li1 O18 179.18(12) . . . . ?
C11 O11 Li1 Mo2 142.4(2) . . . . ?
Mo1 O11 Li1 Mo2 -29.32(17) . . . . ?
C32 O32 Li1 O201 102.1(3) . . . . ?
Mo2 O32 Li1 O201 -71.7(2) . . . . ?
C32 O32 Li1 O11 -119.9(3) . . . . ?
Mo2 O32 Li1 O11 66.3(3) . . . . ?
C32 O32 Li1 O18 -19.1(4) . . . . ?
Mo2 O32 Li1 O18 167.05(18) . . . . ?
C32 O32 Li1 Mo2 173.9(3) . . . . ?
C17 O18 Li1 O201 132.6(3) . . . . ?
C17 O18 Li1 O11 4.1(4) . . . . ?
C17 O18 Li1 O32 -107.3(3) . . . . ?
C17 O18 Li1 Mo2 -91.6(5) . . . . ?
O212 Mo2 Li1 O201 -132.90(19) . . . . ?
O211 Mo2 Li1 O201 14.53(19) . . . . ?
O1 Mo2 Li1 O201 -83.74(19) . . . . ?
O31 Mo2 Li1 O201 118.37(17) . . . . ?
O32 Mo2 Li1 O201 114.0(3) . . . . ?
O212 Mo2 Li1 O11 -6.7(3) . . . . ?
O211 Mo2 Li1 O11 140.77(16) . . . . ?
O1 Mo2 Li1 O11 42.50(14) . . . . ?
O31 Mo2 Li1 O11 -115.39(16) . . . . ?
O32 Mo2 Li1 O11 -119.7(3) . . . . ?
O212 Mo2 Li1 O32 113.1(2) . . . . ?
O211 Mo2 Li1 O32 -99.51(17) . . . . ?
O1 Mo2 Li1 O32 162.2(2) . . . . ?
O31 Mo2 Li1 O32 4.33(18) . . . . ?
O212 Mo2 Li1 O18 88.6(5) . . . . ?
O211 Mo2 Li1 O18 -124.0(4) . . . . ?
O1 Mo2 Li1 O18 137.7(5) . . . . ?
O31 Mo2 Li1 O18 -20.1(4) . . . . ?
O32 Mo2 Li1 O18 -24.5(3) . . . . ?
C31 O31 Li2 O301 -106.2(3) . . . . ?
Mo2 O31 Li2 O301 66.0(2) . . . . ?
C31 O31 Li2 O112 115.5(3) . . . 2_786 ?
Mo2 O31 Li2 O112 -72.3(4) . . . 2_786 ?
C31 O31 Li2 O38 2.3(3) . . . . ?
Mo2 O31 Li2 O38 174.48(12) . . . . ?
C37 O38 Li2 O301 99.9(3) . . . . ?
C37 O38 Li2 O112 -144.5(3) . . . 2_786 ?
C37 O38 Li2 O31 -8.1(3) . . . . ?
O11 Li1 O201 C202 32.1(10) . . . . ?
O32 Li1 O201 C202 160.4(8) . . . . ?
O18 Li1 O201 C202 -72.5(9) . . . . ?
Mo2 Li1 O201 C202 127.0(8) . . . . ?
Li1 O201 C202 N203 158.8(7) . . . . ?
O201 C202 N203 C204 -171.9(6) . . . . ?
O201 C202 N203 C205 5.4(8) . . . . ?
O112 Li2 O301 C302 157.7(3) 2_786 . . . ?
O31 Li2 O301 C302 7.4(5) . . . . ?
O38 Li2 O301 C302 -85.6(4) . . . . ?
Li2 O301 C302 N303 -179.0(3) . . . . ?
O301 C302 N303 C305 -2.7(5) . . . . ?
O301 C302 N303 C304 -178.8(3) . . . . ?
